data_4312278
loop_
_publ_author_name
'Neil Burford'
'Korey D. Conroy'
'Jeff C. Landry'
'Paul J. Ragogna'
'Michael J. Ferguson'
'Robert McDonald'

_publ_section_title
;
 Gallium Halide Induced Heterocycle Expansion of
 Dihalodiphosphadiaryldiazanes [(XPNR)2] to the Corresponding
 Triphosphatriazanes [(XPNR)3]
;
_journal_name_full 'Inorganic Chemistry'
_journal_page_first 8245
_journal_page_last 8251
_journal_paper_doi 10.1021/ic049217a
_journal_volume 43
_journal_year 2004
_chemical_formula_moiety 'C30 H33 Cl3 N3 P3'
_chemical_formula_sum 'C30 H33 Cl3 N3 P3'
_chemical_formula_weight 634.85
_chemical_melting_point 409.5(15)
_chemical_name_common '[DmpNPCl]3'
_space_group_IT_number 14
_symmetry_cell_setting monoclinic
_symmetry_Int_Tables_number 14
_symmetry_space_group_name_Hall '-P 2ybc'
_symmetry_space_group_name_H-M 'P 1 21/c 1'
_atom_sites_solution_hydrogens geom
_atom_sites_solution_primary direct
_atom_sites_solution_secondary difmap
_audit_creation_method SHELXL-97
_cell_angle_alpha 90.00
_cell_angle_beta 96.593(2)
_cell_angle_gamma 90.00
_cell_formula_units_Z 4
_cell_length_a 8.6580(10)
_cell_length_b 30.316(3)
_cell_length_c 11.7922(14)
_cell_measurement_temperature 193(2)
_cell_measurement_theta_max 26.393
_cell_measurement_theta_min 2.368
_cell_volume 3074.7(6)
_computing_structure_refinement 'SHELXL-97 (Sheldrick, 1997)'
_diffrn_ambient_temperature 193(2)
_diffrn_measured_fraction_theta_full 0.996
_diffrn_measured_fraction_theta_max 0.996
_diffrn_radiation_monochromator graphite
_diffrn_radiation_type MoK\a
_diffrn_radiation_wavelength 0.71073
_diffrn_reflns_av_R_equivalents 0.0296
_diffrn_reflns_av_sigmaI/netI 0.0283
_diffrn_reflns_limit_h_max 10
_diffrn_reflns_limit_h_min -10
_diffrn_reflns_limit_k_max 37
_diffrn_reflns_limit_k_min -32
_diffrn_reflns_limit_l_max 14
_diffrn_reflns_limit_l_min -14
_diffrn_reflns_number 18288
_diffrn_reflns_theta_full 26.41
_diffrn_reflns_theta_max 26.41
_diffrn_reflns_theta_min 1.34
_diffrn_source 'fine-focus sealed tube'
_exptl_absorpt_coefficient_mu 0.480
_exptl_absorpt_correction_T_max 0.8239
_exptl_absorpt_correction_T_min 0.6944
_exptl_absorpt_correction_type none
_exptl_absorpt_process_details emperical
_exptl_crystal_colour Colourless
_exptl_crystal_density_diffrn 1.371
_exptl_crystal_density_method 'not measured'
_exptl_crystal_description Fragment
_exptl_crystal_F_000 1320
_exptl_crystal_size_max 0.82
_exptl_crystal_size_mid 0.50
_exptl_crystal_size_min 0.42
_refine_diff_density_max 0.522
_refine_diff_density_min -0.510
_refine_diff_density_rms 0.065
_refine_ls_extinction_method none
_refine_ls_goodness_of_fit_ref 1.106
_refine_ls_hydrogen_treatment mixed
_refine_ls_matrix_type full
_refine_ls_number_parameters 352
_refine_ls_number_reflns 6294
_refine_ls_number_restraints 0
_refine_ls_restrained_S_all 1.106
_refine_ls_R_factor_all 0.0495
_refine_ls_R_factor_gt 0.0427
_refine_ls_shift/su_max 0.001
_refine_ls_shift/su_mean 0.000
_refine_ls_structure_factor_coef Fsqd
_refine_ls_weighting_details 'calc w=1/[\s^2^(Fo^2^)+(0.0593P)^2^+2.1103P] where P=(Fo^2^+2Fc^2^)/3'
_refine_ls_weighting_scheme calc
_refine_ls_wR_factor_gt 0.1144
_refine_ls_wR_factor_ref 0.1183
_reflns_number_gt 5504
_reflns_number_total 6294
_reflns_threshold_expression >2sigma(I)
_cod_data_source_file ic049217asi20040616_025301_2.cif
_cod_data_source_block dal0224
_cod_depositor_comments
;
The following automatic conversions were performed:

'_chemical_melting_point' value '408-411' was changed to '409.5(15)'
- the average value was taken and precision was estimated.

Automatic conversion script
Id: cif_fix_values 1569 2011-02-09 13:29:24Z adriana 
;
_cod_database_code 4312278

loop_
_symmetry_equiv_pos_as_xyz
'x, y, z'
'-x, y+1/2, -z+1/2'
'-x, -y, -z'
'x, -y-1/2, z-1/2'

loop_
_atom_site_label
_atom_site_type_symbol
_atom_site_fract_x
_atom_site_fract_y
_atom_site_fract_z
_atom_site_U_iso_or_equiv
_atom_site_adp_type
_atom_site_occupancy
_atom_site_symmetry_multiplicity
_atom_site_calc_flag
_atom_site_refinement_flags
_atom_site_disorder_assembly
_atom_site_disorder_group
Cl1 Cl 0.02379(7) 0.36641(2) 0.19258(6) 0.03887(16) Uani 1 1 d . . .
Cl2 Cl 0.57082(7) 0.46540(2) 0.31382(6) 0.03841(16) Uani 1 1 d . . .
Cl3 Cl 0.68703(7) 0.35389(2) 0.35814(6) 0.03799(16) Uani 1 1 d . . .
P1 P 0.23971(6) 0.395471(19) 0.16154(5) 0.02528(14) Uani 1 1 d . . .
P2 P 0.36321(6) 0.447802(18) 0.37908(5) 0.02531(14) Uani 1 1 d . . .
P3 P 0.44439(7) 0.348619(18) 0.36427(5) 0.02499(14) Uani 1 1 d . . .
N1 N 0.3983(2) 0.39561(6) 0.42918(16) 0.0243(4) Uani 1 1 d . . .
N2 N 0.3782(2) 0.36124(6) 0.22522(16) 0.0229(4) Uani 1 1 d . . .
N3 N 0.2476(2) 0.43822(6) 0.25577(16) 0.0243(4) Uani 1 1 d . . .
C11 C 0.3895(3) 0.38986(7) 0.55189(19) 0.0269(5) Uani 1 1 d . . .
C12 C 0.5088(3) 0.40613(8) 0.6309(2) 0.0320(5) Uani 1 1 d . . .
C13 C 0.4951(3) 0.39987(9) 0.7467(2) 0.0414(6) Uani 1 1 d . . .
H13 H 0.5731 0.4114 0.8020 0.050 Uiso 1 1 calc R . .
C14 C 0.3716(3) 0.37751(10) 0.7823(2) 0.0451(7) Uani 1 1 d . . .
H14 H 0.3654 0.3733 0.8615 0.054 Uiso 1 1 calc R . .
C15 C 0.2560(3) 0.36110(9) 0.7027(2) 0.0401(6) Uani 1 1 d . . .
H15 H 0.1714 0.3454 0.7279 0.048 Uiso 1 1 calc R . .
C16 C 0.2615(3) 0.36723(8) 0.5862(2) 0.0320(5) Uani 1 1 d . . .
C17 C 0.1324(3) 0.34861(9) 0.5036(2) 0.0392(6) Uani 1 1 d . . .
H17A H 0.0549 0.3345 0.5462 0.059 Uiso 1 1 calc R . .
H17B H 0.1750 0.3267 0.4546 0.059 Uiso 1 1 calc R . .
H17C H 0.0831 0.3725 0.4564 0.059 Uiso 1 1 calc R . .
C18 C 0.6497(3) 0.42943(9) 0.5963(2) 0.0393(6) Uani 1 1 d . . .
H18A H 0.6420 0.4312 0.5128 0.059 Uiso 1 1 calc R . .
H18B H 0.7435 0.4130 0.6251 0.059 Uiso 1 1 calc R . .
H18C H 0.6552 0.4593 0.6284 0.059 Uiso 1 1 calc R . .
C21 C 0.4249(2) 0.32771(7) 0.14544(18) 0.0241(4) Uani 1 1 d . . .
C22 C 0.3671(3) 0.28447(8) 0.1476(2) 0.0287(5) Uani 1 1 d . . .
C23 C 0.4210(3) 0.25394(8) 0.0728(2) 0.0362(6) Uani 1 1 d . . .
H23 H 0.3849 0.2244 0.0733 0.043 Uiso 1 1 calc R . .
C24 C 0.5251(3) 0.26565(9) -0.0017(2) 0.0391(6) Uani 1 1 d . . .
H24 H 0.5595 0.2443 -0.0523 0.047 Uiso 1 1 calc R . .
C25 C 0.5798(3) 0.30846(9) -0.0031(2) 0.0357(5) Uani 1 1 d . . .
H25 H 0.6507 0.3164 -0.0554 0.043 Uiso 1 1 calc R . .
C26 C 0.5328(3) 0.34013(8) 0.0709(2) 0.0275(5) Uani 1 1 d . . .
C27 C 0.5972(3) 0.38630(8) 0.0688(2) 0.0335(5) Uani 1 1 d . . .
H27A H 0.6707 0.3881 0.0116 0.050 Uiso 1 1 calc R . .
H27B H 0.6509 0.3936 0.1442 0.050 Uiso 1 1 calc R . .
H27C H 0.5119 0.4072 0.0493 0.050 Uiso 1 1 calc R . .
C28 C 0.2515(3) 0.26877(8) 0.2256(2) 0.0363(6) Uani 1 1 d . . .
H28A H 0.2302 0.2373 0.2122 0.055 Uiso 1 1 calc R . .
H28B H 0.1547 0.2856 0.2099 0.055 Uiso 1 1 calc R . .
H28C H 0.2947 0.2732 0.3053 0.055 Uiso 1 1 calc R . .
C31 C 0.1493(2) 0.47637(7) 0.2195(2) 0.0260(5) Uani 1 1 d . . .
C32 C 0.0242(3) 0.48617(8) 0.2817(2) 0.0309(5) Uani 1 1 d . . .
C33 C -0.0658(3) 0.52300(9) 0.2495(3) 0.0390(6) Uani 1 1 d . . .
H33 H -0.1499 0.5305 0.2909 0.047 Uiso 1 1 calc R . .
C34 C -0.0352(3) 0.54881(9) 0.1587(3) 0.0421(6) Uani 1 1 d . . .
H34 H -0.0986 0.5737 0.1376 0.051 Uiso 1 1 calc R . .
C35 C 0.0873(3) 0.53862(8) 0.0985(2) 0.0384(6) Uani 1 1 d . . .
H35 H 0.1065 0.5565 0.0354 0.046 Uiso 1 1 calc R . .
C36 C 0.1837(3) 0.50262(8) 0.1283(2) 0.0310(5) Uani 1 1 d . . .
C37 C 0.3201(3) 0.49433(9) 0.0622(2) 0.0383(6) Uani 1 1 d . . .
H37A H 0.3745 0.4675 0.0909 0.046 Uiso 1 1 calc R . .
H37B H 0.3915 0.5195 0.0716 0.046 Uiso 1 1 calc R . .
H37C H 0.2827 0.4906 -0.0189 0.046 Uiso 1 1 calc R . .
C38 C -0.0153(3) 0.45817(9) 0.3800(2) 0.0370(6) Uani 1 1 d . . .
H38A H -0.1054 0.4708 0.4116 0.044 Uiso 1 1 calc R . .
H38B H 0.0737 0.4574 0.4394 0.044 Uiso 1 1 calc R . .
H38C H -0.0398 0.4281 0.3530 0.044 Uiso 1 1 calc R . .
C41 C -0.0406(4) 0.32713(11) 0.8824(3) 0.0504(7) Uani 1 1 d . . .
H41 H 0.0109 0.3501 0.9267 0.061 Uiso 1 1 calc R . .
C42 C -0.1313(4) 0.33675(11) 0.7829(3) 0.0516(7) Uani 1 1 d . . .
H42 H -0.1431 0.3665 0.7581 0.062 Uiso 1 1 calc R . .
C43 C -0.2054(4) 0.30362(12) 0.7188(3) 0.0584(8) Uani 1 1 d . . .
H43 H -0.2677 0.3104 0.6493 0.070 Uiso 1 1 calc R . .
C44 C -0.1891(4) 0.26023(11) 0.7556(3) 0.0569(8) Uani 1 1 d . . .
H44 H -0.2408 0.2372 0.7116 0.068 Uiso 1 1 calc R . .
C45 C -0.0991(4) 0.25068(11) 0.8544(3) 0.0560(8) Uani 1 1 d . . .
H45 H -0.0878 0.2210 0.8796 0.067 Uiso 1 1 calc R . .
C46 C -0.0244(4) 0.28390(12) 0.9181(3) 0.0549(8) Uani 1 1 d . . .
H46 H 0.0388 0.2771 0.9871 0.066 Uiso 1 1 calc R . .

loop_
_atom_site_aniso_label
_atom_site_aniso_U_11
_atom_site_aniso_U_22
_atom_site_aniso_U_33
_atom_site_aniso_U_23
_atom_site_aniso_U_13
_atom_site_aniso_U_12
Cl1 0.0258(3) 0.0402(3) 0.0499(4) -0.0107(3) 0.0014(2) -0.0068(2)
Cl2 0.0276(3) 0.0393(3) 0.0470(4) 0.0088(3) -0.0013(2) -0.0100(2)
Cl3 0.0275(3) 0.0443(4) 0.0412(3) -0.0059(3) -0.0001(2) 0.0081(2)
P1 0.0256(3) 0.0247(3) 0.0250(3) -0.0017(2) 0.0004(2) 0.0010(2)
P2 0.0257(3) 0.0201(3) 0.0291(3) -0.0016(2) -0.0012(2) -0.0002(2)
P3 0.0303(3) 0.0206(3) 0.0240(3) -0.0004(2) 0.0030(2) 0.0018(2)
N1 0.0267(9) 0.0216(9) 0.0245(9) -0.0014(7) 0.0023(7) -0.0002(7)
N2 0.0253(9) 0.0208(9) 0.0228(9) -0.0022(7) 0.0031(7) 0.0004(7)
N3 0.0231(9) 0.0210(9) 0.0280(10) -0.0001(7) -0.0003(7) 0.0010(7)
C11 0.0326(11) 0.0249(11) 0.0233(11) -0.0006(9) 0.0039(9) 0.0068(9)
C12 0.0379(12) 0.0258(12) 0.0312(12) -0.0038(10) -0.0010(10) 0.0057(9)
C13 0.0469(15) 0.0460(16) 0.0290(13) -0.0065(11) -0.0055(11) 0.0086(12)
C14 0.0522(16) 0.0585(18) 0.0252(13) 0.0019(12) 0.0064(11) 0.0150(14)
C15 0.0428(14) 0.0451(15) 0.0346(14) 0.0062(12) 0.0143(11) 0.0101(12)
C16 0.0341(12) 0.0319(12) 0.0309(12) 0.0006(10) 0.0077(10) 0.0068(10)
C17 0.0334(13) 0.0450(15) 0.0396(14) 0.0035(12) 0.0059(11) -0.0054(11)
C18 0.0413(14) 0.0353(13) 0.0382(14) -0.0055(11) -0.0085(11) -0.0058(11)
C21 0.0253(10) 0.0243(11) 0.0228(10) -0.0031(8) 0.0024(8) 0.0020(8)
C22 0.0293(11) 0.0264(11) 0.0299(12) -0.0018(9) 0.0016(9) -0.0019(9)
C23 0.0404(13) 0.0262(12) 0.0416(14) -0.0077(10) 0.0029(11) -0.0021(10)
C24 0.0446(14) 0.0359(14) 0.0376(14) -0.0134(11) 0.0087(11) 0.0047(11)
C25 0.0355(12) 0.0406(14) 0.0326(13) -0.0027(11) 0.0102(10) 0.0040(10)
C26 0.0272(11) 0.0284(11) 0.0268(11) 0.0014(9) 0.0030(9) 0.0016(9)
C27 0.0348(12) 0.0339(13) 0.0334(13) 0.0015(10) 0.0103(10) -0.0033(10)
C28 0.0404(13) 0.0296(12) 0.0398(14) -0.0020(11) 0.0078(11) -0.0089(10)
C31 0.0240(10) 0.0203(10) 0.0326(12) -0.0027(9) -0.0022(9) 0.0006(8)
C32 0.0249(10) 0.0273(12) 0.0397(13) -0.0056(10) 0.0008(9) -0.0011(9)
C33 0.0258(11) 0.0328(13) 0.0576(17) -0.0071(12) 0.0017(11) 0.0039(10)
C34 0.0353(13) 0.0262(12) 0.0621(18) 0.0012(12) -0.0062(12) 0.0072(10)
C35 0.0393(13) 0.0285(12) 0.0453(15) 0.0082(11) -0.0046(11) 0.0009(10)
C36 0.0310(11) 0.0254(11) 0.0349(13) -0.0013(10) -0.0028(9) -0.0019(9)
C37 0.0415(14) 0.0365(14) 0.0375(14) 0.0094(11) 0.0066(11) 0.0000(11)
C38 0.0306(12) 0.0386(14) 0.0428(15) -0.0032(11) 0.0086(11) 0.0000(10)
C41 0.0498(16) 0.0532(18) 0.0506(18) -0.0053(14) 0.0159(14) -0.0134(14)
C42 0.0486(16) 0.0454(17) 0.063(2) 0.0123(15) 0.0155(15) -0.0011(13)
C43 0.0487(17) 0.071(2) 0.0531(19) 0.0111(17) -0.0029(14) -0.0023(16)
C44 0.0506(18) 0.0520(19) 0.067(2) -0.0099(16) 0.0006(15) -0.0045(14)
C45 0.0427(16) 0.0450(17) 0.080(2) 0.0075(16) 0.0040(15) 0.0040(13)
C46 0.0427(16) 0.068(2) 0.0530(19) 0.0103(16) 0.0012(13) -0.0034(15)

loop_
_atom_type_symbol
_atom_type_description
_atom_type_scat_dispersion_real
_atom_type_scat_dispersion_imag
_atom_type_scat_source
C C 0.0033 0.0016 'International Tables Vol C Tables 4.2.6.8 and 6.1.1.4'
H H 0.0000 0.0000 'International Tables Vol C Tables 4.2.6.8 and 6.1.1.4'
N N 0.0061 0.0033 'International Tables Vol C Tables 4.2.6.8 and 6.1.1.4'
P P 0.1023 0.0942 'International Tables Vol C Tables 4.2.6.8 and 6.1.1.4'
Cl Cl 0.1484 0.1585 'International Tables Vol C Tables 4.2.6.8 and 6.1.1.4'

loop_
_geom_angle_atom_site_label_1
_geom_angle_atom_site_label_2
_geom_angle_atom_site_label_3
_geom_angle
_geom_angle_site_symmetry_1
_geom_angle_site_symmetry_3
_geom_angle_publ_flag
N2 P1 N3 101.75(9) . . ?
N2 P1 Cl1 105.08(7) . . ?
N3 P1 Cl1 99.92(7) . . ?
N3 P2 N1 101.70(9) . . ?
N3 P2 Cl2 100.09(7) . . ?
N1 P2 Cl2 103.67(7) . . ?
N1 P3 N2 100.06(9) . . ?
N1 P3 Cl3 103.83(7) . . ?
N2 P3 Cl3 100.05(7) . . ?
C11 N1 P3 112.87(14) . . ?
C11 N1 P2 115.13(14) . . ?
P3 N1 P2 131.99(12) . . ?
C21 N2 P1 111.83(14) . . ?
C21 N2 P3 111.71(14) . . ?
P1 N2 P3 134.54(11) . . ?
C31 N3 P2 112.35(14) . . ?
C31 N3 P1 115.50(15) . . ?
P2 N3 P1 131.77(11) . . ?
C12 C11 C16 121.9(2) . . ?
C12 C11 N1 119.8(2) . . ?
C16 C11 N1 118.3(2) . . ?
C13 C12 C11 117.7(2) . . ?
C13 C12 C18 119.4(2) . . ?
C11 C12 C18 123.0(2) . . ?
C14 C13 C12 121.5(3) . . ?
C13 C14 C15 119.9(2) . . ?
C14 C15 C16 121.2(3) . . ?
C15 C16 C11 117.9(2) . . ?
C15 C16 C17 118.7(2) . . ?
C11 C16 C17 123.4(2) . . ?
C22 C21 C26 121.7(2) . . ?
C22 C21 N2 120.55(19) . . ?
C26 C21 N2 117.75(19) . . ?
C23 C22 C21 117.5(2) . . ?
C23 C22 C28 117.9(2) . . ?
C21 C22 C28 124.5(2) . . ?
C24 C23 C22 121.6(2) . . ?
C23 C24 C25 120.0(2) . . ?
C24 C25 C26 121.1(2) . . ?
C25 C26 C21 118.1(2) . . ?
C25 C26 C27 119.7(2) . . ?
C21 C26 C27 122.2(2) . . ?
C36 C31 C32 121.7(2) . . ?
C36 C31 N3 120.3(2) . . ?
C32 C31 N3 118.0(2) . . ?
C33 C32 C31 118.0(2) . . ?
C33 C32 C38 119.5(2) . . ?
C31 C32 C38 122.5(2) . . ?
C34 C33 C32 121.2(2) . . ?
C33 C34 C35 120.1(2) . . ?
C34 C35 C36 121.3(3) . . ?
C35 C36 C31 117.7(2) . . ?
C35 C36 C37 118.8(2) . . ?
C31 C36 C37 123.5(2) . . ?
C42 C41 C46 119.6(3) . . ?
C41 C42 C43 120.2(3) . . ?
C42 C43 C44 119.8(3) . . ?
C45 C44 C43 119.9(3) . . ?
C44 C45 C46 120.1(3) . . ?
C45 C46 C41 120.4(3) . . ?

loop_
_geom_bond_atom_site_label_1
_geom_bond_atom_site_label_2
_geom_bond_distance
_geom_bond_site_symmetry_2
_geom_bond_publ_flag
Cl1 P1 2.1358(8) . ?
Cl2 P2 2.1037(8) . ?
Cl3 P3 2.1164(9) . ?
P1 N2 1.6944(19) . ?
P1 N3 1.7034(19) . ?
P2 N3 1.6932(19) . ?
P2 N1 1.7039(19) . ?
P3 N1 1.6867(18) . ?
P3 N2 1.7169(19) . ?
N1 C11 1.468(3) . ?
N2 C21 1.473(3) . ?
N3 C31 1.470(3) . ?
C11 C12 1.399(3) . ?
C11 C16 1.402(3) . ?
C12 C13 1.397(4) . ?
C12 C18 1.506(4) . ?
C13 C14 1.372(4) . ?
C14 C15 1.384(4) . ?
C15 C16 1.393(4) . ?
C16 C17 1.506(4) . ?
C21 C22 1.404(3) . ?
C21 C26 1.406(3) . ?
C22 C23 1.396(3) . ?
C22 C28 1.512(3) . ?
C23 C24 1.375(4) . ?
C24 C25 1.382(4) . ?
C25 C26 1.389(3) . ?
C26 C27 1.508(3) . ?
C31 C36 1.398(3) . ?
C31 C32 1.407(3) . ?
C32 C33 1.389(4) . ?
C32 C38 1.508(4) . ?
C33 C34 1.376(4) . ?
C34 C35 1.378(4) . ?
C35 C36 1.394(3) . ?
C36 C37 1.509(4) . ?
C41 C42 1.366(5) . ?
C41 C46 1.379(5) . ?
C42 C43 1.371(5) . ?
C43 C44 1.387(5) . ?
C44 C45 1.356(5) . ?
C45 C46 1.373(5) . ?

loop_
_geom_torsion_atom_site_label_1
_geom_torsion_atom_site_label_2
_geom_torsion_atom_site_label_3
_geom_torsion_atom_site_label_4
_geom_torsion
_geom_torsion_site_symmetry_1
_geom_torsion_site_symmetry_2
_geom_torsion_site_symmetry_3
_geom_torsion_site_symmetry_4
_geom_torsion_publ_flag
N2 P3 N1 C11 159.61(15) . . . . ?
Cl3 P3 N1 C11 -97.31(14) . . . . ?
N2 P3 N1 P2 -21.33(17) . . . . ?
Cl3 P3 N1 P2 81.74(15) . . . . ?
N3 P2 N1 C11 -136.90(15) . . . . ?
Cl2 P2 N1 C11 119.53(14) . . . . ?
N3 P2 N1 P3 44.06(16) . . . . ?
Cl2 P2 N1 P3 -59.50(15) . . . . ?
N3 P1 N2 C21 -163.79(14) . . . . ?
Cl1 P1 N2 C21 92.43(14) . . . . ?
N3 P1 N2 P3 33.76(17) . . . . ?
Cl1 P1 N2 P3 -70.02(16) . . . . ?
N1 P3 N2 C21 171.55(14) . . . . ?
Cl3 P3 N2 C21 65.41(14) . . . . ?
N1 P3 N2 P1 -25.99(17) . . . . ?
Cl3 P3 N2 P1 -132.13(14) . . . . ?
N1 P2 N3 C31 156.17(15) . . . . ?
Cl2 P2 N3 C31 -97.45(14) . . . . ?
N1 P2 N3 P1 -31.43(17) . . . . ?
Cl2 P2 N3 P1 74.95(15) . . . . ?
N2 P1 N3 C31 174.43(15) . . . . ?
Cl1 P1 N3 C31 -77.74(15) . . . . ?
N2 P1 N3 P2 2.22(17) . . . . ?
Cl1 P1 N3 P2 110.04(14) . . . . ?
P3 N1 C11 C12 105.4(2) . . . . ?
P2 N1 C11 C12 -73.8(2) . . . . ?
P3 N1 C11 C16 -73.4(2) . . . . ?
P2 N1 C11 C16 107.3(2) . . . . ?
C16 C11 C12 C13 -1.2(3) . . . . ?
N1 C11 C12 C13 180.0(2) . . . . ?
C16 C11 C12 C18 178.2(2) . . . . ?
N1 C11 C12 C18 -0.6(3) . . . . ?
C11 C12 C13 C14 1.8(4) . . . . ?
C18 C12 C13 C14 -177.7(3) . . . . ?
C12 C13 C14 C15 -0.9(4) . . . . ?
C13 C14 C15 C16 -0.7(4) . . . . ?
C14 C15 C16 C11 1.2(4) . . . . ?
C14 C15 C16 C17 -180.0(3) . . . . ?
C12 C11 C16 C15 -0.2(3) . . . . ?
N1 C11 C16 C15 178.6(2) . . . . ?
C12 C11 C16 C17 -179.0(2) . . . . ?
N1 C11 C16 C17 -0.2(3) . . . . ?
P1 N2 C21 C22 -101.2(2) . . . . ?
P3 N2 C21 C22 65.4(2) . . . . ?
P1 N2 C21 C26 81.1(2) . . . . ?
P3 N2 C21 C26 -112.30(19) . . . . ?
C26 C21 C22 C23 0.1(3) . . . . ?
N2 C21 C22 C23 -177.5(2) . . . . ?
C26 C21 C22 C28 179.8(2) . . . . ?
N2 C21 C22 C28 2.2(4) . . . . ?
C21 C22 C23 C24 -0.9(4) . . . . ?
C28 C22 C23 C24 179.4(3) . . . . ?
C22 C23 C24 C25 0.5(4) . . . . ?
C23 C24 C25 C26 0.8(4) . . . . ?
C24 C25 C26 C21 -1.5(4) . . . . ?
C24 C25 C26 C27 178.8(2) . . . . ?
C22 C21 C26 C25 1.0(3) . . . . ?
N2 C21 C26 C25 178.7(2) . . . . ?
C22 C21 C26 C27 -179.2(2) . . . . ?
N2 C21 C26 C27 -1.5(3) . . . . ?
P2 N3 C31 C36 105.6(2) . . . . ?
P1 N3 C31 C36 -68.2(2) . . . . ?
P2 N3 C31 C32 -72.4(2) . . . . ?
P1 N3 C31 C32 113.9(2) . . . . ?
C36 C31 C32 C33 0.2(3) . . . . ?
N3 C31 C32 C33 178.1(2) . . . . ?
C36 C31 C32 C38 179.7(2) . . . . ?
N3 C31 C32 C38 -2.3(3) . . . . ?
C31 C32 C33 C34 0.9(4) . . . . ?
C38 C32 C33 C34 -178.7(3) . . . . ?
C32 C33 C34 C35 -0.6(4) . . . . ?
C33 C34 C35 C36 -0.8(4) . . . . ?
C34 C35 C36 C31 1.8(4) . . . . ?
C34 C35 C36 C37 -177.4(2) . . . . ?
C32 C31 C36 C35 -1.5(3) . . . . ?
N3 C31 C36 C35 -179.4(2) . . . . ?
C32 C31 C36 C37 177.7(2) . . . . ?
N3 C31 C36 C37 -0.2(4) . . . . ?
C46 C41 C42 C43 -0.2(5) . . . . ?
C41 C42 C43 C44 0.5(5) . . . . ?
C42 C43 C44 C45 -0.5(5) . . . . ?
C43 C44 C45 C46 0.1(5) . . . . ?
C44 C45 C46 C41 0.2(5) . . . . ?
C42 C41 C46 C45 -0.2(5) . . . . ?
